data_1504726
loop_
_publ_author_name
'Wilsily, Ashraf'
'Fillion, Eric'

_publ_section_title
;
 Asymmetric synthesis of carboxylic acid derivatives having an all-carbon
 alpha-quaternary center through Cu-catalyzed 1,4-addition of dialkylzinc
 reagents to 2-aryl acetate derivatives.
;
_journal_issue 13
_journal_name_full 'Organic letters'
_journal_page_first 2801
_journal_page_last 2804
_journal_paper_doi 10.1021/ol800923q
_journal_volume 10
_journal_year 2008
_chemical_formula_moiety 'C19 H16 O6'
_chemical_formula_sum 'C19 H16 O6'
_chemical_formula_weight 340.32
_chemical_name_systematic
; 
 ? 
;
_space_group_IT_number 61
_symmetry_cell_setting orthorhombic
_symmetry_space_group_name_Hall '-P 2ac 2ab'
_symmetry_space_group_name_H-M 'P b c a'
_atom_sites_solution_hydrogens geom
_atom_sites_solution_primary direct
_atom_sites_solution_secondary difmap
_audit_creation_method SHELXL-97
_cell_angle_alpha 90.00
_cell_angle_beta 90.00
_cell_angle_gamma 90.00
_cell_formula_units_Z 8
_cell_length_a 9.9608(6)
_cell_length_b 9.8561(4)
_cell_length_c 33.1310(19)
_cell_measurement_reflns_used 13924
_cell_measurement_temperature 150(1)
_cell_measurement_theta_max 25.0
_cell_measurement_theta_min 3.0
_cell_volume 3252.6(3)
_computing_cell_refinement 'Denzo-SMN (Otwinowski & Minor, 1997)'
_computing_data_collection 'Collect (Nonius B.V., 1997-2002)'
_computing_data_reduction Denzo-SMN
_computing_molecular_graphics 'SHELXTL V6.1'
_computing_publication_material 'SHELXTL V6.1'
_computing_structure_refinement 'SHELXTL V6.1(Sheldrick, 2001)'
_computing_structure_solution 'SIR-92 (Altomare et al., 1994)'
_diffrn_ambient_temperature 150(2)
_diffrn_detector_area_resol_mean 9
_diffrn_measured_fraction_theta_full 0.997
_diffrn_measured_fraction_theta_max 0.997
_diffrn_measurement_device_type 'Bruker-Nonius KappaCCD'
_diffrn_measurement_method '\f scans and \w scans with \k offsets'
_diffrn_radiation_monochromator graphite
_diffrn_radiation_source 'fine-focus sealed tube'
_diffrn_radiation_type MoK\a
_diffrn_radiation_wavelength 0.71073
_diffrn_reflns_av_R_equivalents 0.0982
_diffrn_reflns_av_sigmaI/netI 0.0883
_diffrn_reflns_limit_h_max 11
_diffrn_reflns_limit_h_min -8
_diffrn_reflns_limit_k_max 11
_diffrn_reflns_limit_k_min -8
_diffrn_reflns_limit_l_max 35
_diffrn_reflns_limit_l_min -39
_diffrn_reflns_number 13924
_diffrn_reflns_theta_full 25.04
_diffrn_reflns_theta_max 25.04
_diffrn_reflns_theta_min 2.97
_diffrn_standards_number 0
_exptl_absorpt_coefficient_mu 0.104
_exptl_absorpt_correction_T_max 0.998
_exptl_absorpt_correction_T_min 0.778
_exptl_absorpt_correction_type multi-scan
_exptl_absorpt_process_details
;
multi-scan from symmetry-related measurements 
 Sortav (Blessing 1995)
;
_exptl_crystal_colour yellow
_exptl_crystal_density_diffrn 1.390
_exptl_crystal_density_method 'not measured'
_exptl_crystal_description plate
_exptl_crystal_F_000 1424
_exptl_crystal_size_max 0.24
_exptl_crystal_size_mid 0.22
_exptl_crystal_size_min 0.05
_refine_diff_density_max 0.214
_refine_diff_density_min -0.272
_refine_diff_density_rms 0.054
_refine_ls_extinction_method none
_refine_ls_goodness_of_fit_ref 0.971
_refine_ls_hydrogen_treatment constr
_refine_ls_matrix_type full
_refine_ls_number_parameters 229
_refine_ls_number_reflns 2869
_refine_ls_number_restraints 0
_refine_ls_restrained_S_all 0.971
_refine_ls_R_factor_all 0.1276
_refine_ls_R_factor_gt 0.0507
_refine_ls_shift/su_max 0.000
_refine_ls_shift/su_mean 0.000
_refine_ls_structure_factor_coef Fsqd
_refine_ls_weighting_details 'calc w=1/[\s^2^(Fo^2^)+(0.0674P)^2^] where P=(Fo^2^+2Fc^2^)/3'
_refine_ls_weighting_scheme calc
_refine_ls_wR_factor_gt 0.1111
_refine_ls_wR_factor_ref 0.1434
_reflns_number_gt 1460
_reflns_number_total 2869
_reflns_threshold_expression I>2\s(I)
_cod_data_source_file ol800923q-file002.cif
_cod_data_source_block k0724a
_cod_depositor_comments
;
The following automatic conversions were performed:

'_symmetry_cell_setting' value 'Orthorhombic' changed to
'orthorhombic' according to
/home/saulius/struct/CIF-dictionaries/cif_core.dic dictionary named
'cif_core.dic' version 2.4.1 from 2010-06-29.

Automatic conversion script
Id: cif_fix_values 1715 2011-07-08 13:25:40Z adriana 
;
_cod_database_code 1504726

loop_
_symmetry_equiv_pos_as_xyz
'x, y, z'
'-x+1/2, -y, z+1/2'
'x+1/2, -y+1/2, -z'
'-x, y+1/2, -z+1/2'
'-x, -y, -z'
'x-1/2, y, -z-1/2'
'-x-1/2, y-1/2, z'
'x, -y-1/2, z-1/2'

loop_
_atom_site_label
_atom_site_type_symbol
_atom_site_fract_x
_atom_site_fract_y
_atom_site_fract_z
_atom_site_U_iso_or_equiv
_atom_site_adp_type
_atom_site_occupancy
_atom_site_symmetry_multiplicity
_atom_site_calc_flag
_atom_site_refinement_flags
O1 O 0.26926(19) 0.15796(19) 0.02091(6) 0.0369(5) Uani 1 1 d .
O2 O 0.50200(18) 0.19154(19) 0.02300(6) 0.0370(5) Uani 1 1 d .
O3 O 0.1477(2) 0.1526(2) 0.07653(7) 0.0419(6) Uani 1 1 d .
O4 O 0.60638(19) 0.1976(2) 0.08176(6) 0.0431(6) Uani 1 1 d .
O5 O 0.1917(2) 0.2393(2) 0.16568(7) 0.0497(6) Uani 1 1 d .
O6 O 0.13743(18) 0.4057(2) 0.12207(6) 0.0400(6) Uani 1 1 d .
C1 C 0.3816(3) 0.2198(3) 0.00025(9) 0.0329(8) Uani 1 1 d .
C2 C 0.5022(3) 0.2132(3) 0.06339(10) 0.0355(8) Uani 1 1 d .
C3 C 0.3698(3) 0.2424(3) 0.08190(9) 0.0320(7) Uani 1 1 d .
C4 C 0.2526(3) 0.1831(3) 0.06079(10) 0.0339(7) Uani 1 1 d .
C5 C 0.3953(3) 0.1457(3) -0.03908(9) 0.0415(8) Uani 1 1 d .
H5A H 0.4075 0.0486 -0.0339 0.062 Uiso 1 1 calc R
H5B H 0.4733 0.1807 -0.0538 0.062 Uiso 1 1 calc R
H5C H 0.3141 0.1594 -0.0553 0.062 Uiso 1 1 calc R
C6 C 0.3610(3) 0.3691(3) -0.00450(10) 0.0382(8) Uani 1 1 d .
H6A H 0.3533 0.4113 0.0222 0.057 Uiso 1 1 calc R
H6B H 0.2786 0.3856 -0.0199 0.057 Uiso 1 1 calc R
H6C H 0.4376 0.4084 -0.0189 0.057 Uiso 1 1 calc R
C7 C 0.3540(3) 0.3092(3) 0.11725(9) 0.0338(8) Uani 1 1 d .
C8 C 0.2177(3) 0.3107(3) 0.13767(10) 0.0369(8) Uani 1 1 d .
C9 C 0.0038(3) 0.4112(4) 0.14005(10) 0.0498(9) Uani 1 1 d .
H9A H -0.0471 0.4859 0.1280 0.075 Uiso 1 1 calc R
H9B H 0.0118 0.4259 0.1692 0.075 Uiso 1 1 calc R
H9C H -0.0430 0.3253 0.1350 0.075 Uiso 1 1 calc R
C10 C 0.4587(3) 0.3878(3) 0.13822(9) 0.0340(8) Uani 1 1 d .
C11 C 0.5531(3) 0.4663(3) 0.11624(10) 0.0378(8) Uani 1 1 d .
H11A H 0.5506 0.4641 0.0876 0.045 Uiso 1 1 calc R
C12 C 0.6469(3) 0.5444(3) 0.13488(10) 0.0424(9) Uani 1 1 d .
H12A H 0.7086 0.5957 0.1192 0.051 Uiso 1 1 calc R
C13 C 0.6530(3) 0.5496(3) 0.17767(10) 0.0374(8) Uani 1 1 d .
C14 C 0.7482(3) 0.6318(3) 0.19824(11) 0.0462(9) Uani 1 1 d .
H14A H 0.8095 0.6860 0.1833 0.055 Uiso 1 1 calc R
C15 C 0.7516(4) 0.6330(4) 0.23946(11) 0.0520(10) Uani 1 1 d .
H15A H 0.8152 0.6885 0.2530 0.062 Uiso 1 1 calc R
C16 C 0.6626(3) 0.5537(4) 0.26189(11) 0.0529(10) Uani 1 1 d .
H16A H 0.6679 0.5541 0.2905 0.063 Uiso 1 1 calc R
C17 C 0.5682(3) 0.4755(3) 0.24321(10) 0.0455(9) Uani 1 1 d .
H17A H 0.5073 0.4234 0.2589 0.055 Uiso 1 1 calc R
C18 C 0.5607(3) 0.4719(3) 0.20049(10) 0.0360(8) Uani 1 1 d .
C19 C 0.4628(3) 0.3929(3) 0.17997(9) 0.0374(8) Uani 1 1 d .
H19A H 0.3990 0.3427 0.1952 0.045 Uiso 1 1 calc R

loop_
_atom_site_aniso_label
_atom_site_aniso_U_11
_atom_site_aniso_U_22
_atom_site_aniso_U_33
_atom_site_aniso_U_23
_atom_site_aniso_U_13
_atom_site_aniso_U_12
O1 0.0403(12) 0.0362(13) 0.0343(14) -0.0016(10) 0.0005(10) -0.0053(10)
O2 0.0370(12) 0.0406(14) 0.0335(13) 0.0004(10) 0.0005(10) 0.0057(10)
O3 0.0382(12) 0.0487(14) 0.0390(14) -0.0006(11) 0.0033(11) -0.0083(11)
O4 0.0372(12) 0.0488(15) 0.0432(14) 0.0026(11) -0.0059(12) 0.0065(11)
O5 0.0485(14) 0.0632(16) 0.0373(15) 0.0145(12) 0.0020(11) -0.0056(12)
O6 0.0371(12) 0.0461(14) 0.0369(14) -0.0003(11) 0.0013(10) 0.0038(10)
C1 0.0281(16) 0.036(2) 0.0347(19) 0.0017(15) -0.0006(15) -0.0020(14)
C2 0.0414(19) 0.0275(18) 0.038(2) 0.0026(15) -0.0006(17) 0.0006(15)
C3 0.0348(17) 0.0329(18) 0.0282(18) 0.0016(15) -0.0003(14) -0.0014(14)
C4 0.0381(18) 0.0305(19) 0.033(2) -0.0025(14) 0.0010(16) -0.0017(16)
C5 0.0481(19) 0.039(2) 0.037(2) -0.0040(16) 0.0023(16) 0.0009(16)
C6 0.0442(18) 0.0307(19) 0.040(2) 0.0030(15) -0.0032(15) -0.0002(15)
C7 0.0358(18) 0.0333(19) 0.0324(19) 0.0075(15) -0.0011(14) 0.0030(14)
C8 0.043(2) 0.039(2) 0.0284(19) -0.0041(16) -0.0019(16) -0.0043(17)
C9 0.0388(19) 0.068(3) 0.042(2) -0.0052(18) 0.0077(16) 0.0062(17)
C10 0.0336(17) 0.0339(19) 0.034(2) -0.0016(15) -0.0015(15) 0.0040(15)
C11 0.0410(18) 0.0370(19) 0.035(2) 0.0044(16) 0.0018(16) 0.0004(16)
C12 0.0409(19) 0.043(2) 0.043(2) 0.0045(17) 0.0025(16) 0.0005(16)
C13 0.0383(18) 0.0334(19) 0.040(2) -0.0032(16) -0.0007(16) 0.0039(16)
C14 0.0462(18) 0.045(2) 0.047(2) -0.0009(17) -0.0018(18) -0.0071(17)
C15 0.049(2) 0.054(2) 0.053(3) -0.0140(19) -0.0056(19) -0.0045(19)
C16 0.061(2) 0.058(2) 0.039(2) -0.0045(19) -0.0052(18) -0.008(2)
C17 0.048(2) 0.053(2) 0.035(2) -0.0007(17) -0.0001(16) -0.0051(19)
C18 0.0403(18) 0.0346(19) 0.033(2) -0.0005(15) -0.0025(15) 0.0002(16)
C19 0.0404(18) 0.036(2) 0.036(2) 0.0024(16) 0.0025(15) -0.0010(16)

loop_
_atom_type_symbol
_atom_type_description
_atom_type_scat_dispersion_real
_atom_type_scat_dispersion_imag
_atom_type_scat_source
C C 0.0033 0.0016 'International Tables Vol C Tables 4.2.6.8 and 6.1.1.4'
H H 0.0000 0.0000 'International Tables Vol C Tables 4.2.6.8 and 6.1.1.4'
O O 0.0106 0.0060 'International Tables Vol C Tables 4.2.6.8 and 6.1.1.4'

loop_
_geom_angle_atom_site_label_1
_geom_angle_atom_site_label_2
_geom_angle_atom_site_label_3
_geom_angle
C4 O1 C1 118.7(2)
C2 O2 C1 119.1(2)
C8 O6 C9 114.5(2)
O2 C1 O1 108.3(2)
O2 C1 C6 111.1(2)
O1 C1 C6 111.0(2)
O2 C1 C5 106.5(2)
O1 C1 C5 106.0(2)
C6 C1 C5 113.6(3)
O4 C2 O2 118.5(3)
O4 C2 C3 125.3(3)
O2 C2 C3 116.0(3)
C7 C3 C4 120.6(3)
C7 C3 C2 123.8(3)
C4 C3 C2 115.4(3)
O3 C4 O1 118.9(3)
O3 C4 C3 125.2(3)
O1 C4 C3 115.8(3)
C3 C7 C10 125.6(3)
C3 C7 C8 119.7(3)
C10 C7 C8 114.7(3)
O5 C8 O6 125.7(3)
O5 C8 C7 122.4(3)
O6 C8 C7 111.7(3)
C19 C10 C11 118.2(3)
C19 C10 C7 120.8(3)
C11 C10 C7 120.9(3)
C12 C11 C10 122.1(3)
C11 C12 C13 120.2(3)
C18 C13 C12 119.1(3)
C18 C13 C14 119.1(3)
C12 C13 C14 121.8(3)
C15 C14 C13 120.0(3)
C14 C15 C16 120.8(3)
C17 C16 C15 120.8(3)
C16 C17 C18 120.2(3)
C13 C18 C17 119.0(3)
C13 C18 C19 119.1(3)
C17 C18 C19 121.9(3)
C10 C19 C18 121.2(3)

loop_
_geom_bond_atom_site_label_1
_geom_bond_atom_site_label_2
_geom_bond_distance
O1 C4 1.354(3)
O1 C1 1.447(3)
O2 C2 1.355(3)
O2 C1 1.443(3)
O3 C4 1.205(3)
O4 C2 1.213(3)
O5 C8 1.193(3)
O6 C8 1.335(3)
O6 C9 1.459(3)
C1 C6 1.495(4)
C1 C5 1.500(4)
C2 C3 1.482(4)
C3 C7 1.353(4)
C3 C4 1.482(4)
C7 C10 1.473(4)
C7 C8 1.517(4)
C10 C19 1.385(4)
C10 C11 1.418(4)
C11 C12 1.360(4)
C12 C13 1.420(4)
C13 C18 1.415(4)
C13 C14 1.421(4)
C14 C15 1.366(4)
C15 C16 1.396(5)
C16 C17 1.364(4)
C17 C18 1.418(4)
C18 C19 1.421(4)
